data_7041123
loop_
_publ_author_name
'Su, Wei'
'Tang, Zhaofeng'
'Li, Peiyuan'
'Wang, Gufeng'
'Xiao, Qi'
'Li, Yuchun'
'Huang, Shan'
'Gu, Yunqiong'
'Lai, Zefeng'
'Zhang, Yuexing'

_publ_section_title
;
 New dinuclear ruthenium arene complexes containing thiosemicarbazone
 ligands: synthesis, structure and cytotoxic studies.
;
_journal_issue 48
_journal_name_full 'Dalton transactions (Cambridge, England : 2003)'
_journal_page_first 19329
_journal_page_last 19340
_journal_paper_doi 10.1039/c6dt03306g
_journal_volume 45
_journal_year 2016
_chemical_formula_sum 'C20 H26 F6 N3 O P Ru S'
_chemical_formula_weight 602.54
_chemical_name_systematic
; 
 ? 
;
_space_group_IT_number 15
_symmetry_space_group_name_Hall '-C 2yc'
_symmetry_space_group_name_H-M 'C 1 2/c 1'
_atom_sites_solution_hydrogens geom
_atom_sites_solution_primary direct
_atom_sites_solution_secondary difmap
_audit_creation_method SHELXL-97
_audit_update_record
;
2016-10-10 deposited with the CCDC.
2016-11-07 downloaded from the CCDC.
;
_cell_angle_alpha 90.00
_cell_angle_beta 92.936(3)
_cell_angle_gamma 90.00
_cell_formula_units_Z 8
_cell_length_a 21.9987(10)
_cell_length_b 11.7643(4)
_cell_length_c 19.0715(7)
_cell_measurement_temperature 293(2)
_cell_volume 4929.2(3)
_computing_structure_refinement 'SHELXL-97 (Sheldrick, 1997)'
_computing_structure_solution 'SHELXS-97 (Sheldrick, 1990)'
_diffrn_ambient_temperature 293(2)
_diffrn_measured_fraction_theta_full 0.997
_diffrn_measured_fraction_theta_max 0.997
_diffrn_radiation_monochromator graphite
_diffrn_radiation_source 'fine-focus sealed tube'
_diffrn_radiation_type MoK\a
_diffrn_radiation_wavelength 0.71073
_diffrn_reflns_av_R_equivalents 0.0547
_diffrn_reflns_av_sigmaI/netI 0.0517
_diffrn_reflns_limit_h_max 26
_diffrn_reflns_limit_h_min -26
_diffrn_reflns_limit_k_max 13
_diffrn_reflns_limit_k_min -14
_diffrn_reflns_limit_l_max 22
_diffrn_reflns_limit_l_min -22
_diffrn_reflns_number 17804
_diffrn_reflns_theta_full 25.02
_diffrn_reflns_theta_max 25.02
_diffrn_reflns_theta_min 2.87
_exptl_absorpt_coefficient_mu 0.849
_exptl_absorpt_correction_T_max 0.9588
_exptl_absorpt_correction_T_min 0.8486
_exptl_crystal_colour red
_exptl_crystal_density_diffrn 1.624
_exptl_crystal_density_method 'not measured'
_exptl_crystal_description block
_exptl_crystal_F_000 2432
_exptl_crystal_size_max 0.20
_exptl_crystal_size_mid 0.08
_exptl_crystal_size_min 0.05
_refine_diff_density_max 4.995
_refine_diff_density_min -1.325
_refine_diff_density_rms 0.252
_refine_ls_extinction_method none
_refine_ls_goodness_of_fit_ref 1.085
_refine_ls_hydrogen_treatment mixed
_refine_ls_matrix_type full
_refine_ls_number_parameters 303
_refine_ls_number_reflns 4331
_refine_ls_number_restraints 0
_refine_ls_restrained_S_all 1.085
_refine_ls_R_factor_all 0.1506
_refine_ls_R_factor_gt 0.1363
_refine_ls_shift/su_max 0.000
_refine_ls_shift/su_mean 0.000
_refine_ls_structure_factor_coef Fsqd
_refine_ls_weighting_details 'calc w=1/[\s^2^(Fo^2^)+(0.1584P)^2^+322.7310P] where P=(Fo^2^+2Fc^2^)/3'
_refine_ls_weighting_scheme calc
_refine_ls_wR_factor_gt 0.3707
_refine_ls_wR_factor_ref 0.3814
_reflns_number_gt 3500
_reflns_number_total 4331
_reflns_threshold_expression >2sigma(I)
_cod_data_source_file c6dt03306g2.cif
_cod_data_source_block 0123-huo-zq-2
_cod_depositor_comments 'Adding full bibliography for 7041117--7041126.cif.'
_cod_database_code 7041123

loop_
_symmetry_equiv_pos_as_xyz
'x, y, z'
'-x, y, -z+1/2'
'x+1/2, y+1/2, z'
'-x+1/2, y+1/2, -z+1/2'
'-x, -y, -z'
'x, -y, z-1/2'
'-x+1/2, -y+1/2, -z'
'x+1/2, -y+1/2, z-1/2'

loop_
_atom_site_label
_atom_site_type_symbol
_atom_site_fract_x
_atom_site_fract_y
_atom_site_fract_z
_atom_site_U_iso_or_equiv
_atom_site_adp_type
_atom_site_occupancy
_atom_site_symmetry_multiplicity
_atom_site_calc_flag
_atom_site_refinement_flags
Ru1 Ru 0.43584(6) 0.27050(11) 0.30472(6) 0.0406(5) Uani 1 1 d .
S S 0.45462(19) 0.2998(4) 0.18296(19) 0.0472(10) Uani 1 1 d .
P1 P 0.1291(5) 0.3586(7) 0.3773(4) 0.104(2) Uani 1 1 d .
F1 F 0.1569(17) 0.252(3) 0.3838(17) 0.211(12) Uani 1 1 d .
F2 F 0.1302(13) 0.347(2) 0.2975(13) 0.186(10) Uani 1 1 d .
F3 F 0.0686(15) 0.300(3) 0.3868(15) 0.205(11) Uani 1 1 d .
F4 F 0.0985(14) 0.474(2) 0.3693(14) 0.195(10) Uani 1 1 d .
F5 F 0.1340(12) 0.385(2) 0.4583(12) 0.181(9) Uani 1 1 d .
F6 F 0.1909(13) 0.417(2) 0.3696(13) 0.186(10) Uani 1 1 d .
O1 O 0.3296(6) 0.5061(12) 0.4792(7) 0.072(4) Uani 1 1 d .
N1 N 0.4394(7) 0.5313(13) 0.1632(7) 0.057(4) Uani 1 1 d .
H1 H 0.4292 0.5963 0.1795 0.068 Uiso 1 1 calc R
N2 N 0.4248(6) 0.4413(12) 0.2719(7) 0.050(3) Uani 1 1 d .
N3 N 0.4088(6) 0.5442(12) 0.3008(7) 0.052(3) Uani 1 1 d .
C1 C 0.4558(9) 0.5259(19) 0.0905(9) 0.069(5) Uani 1 1 d .
H1A H 0.4263 0.5670 0.0616 0.103 Uiso 1 1 calc R
H1B H 0.4566 0.4480 0.0757 0.103 Uiso 1 1 calc R
H1C H 0.4953 0.5592 0.0862 0.103 Uiso 1 1 calc R
C2 C 0.4391(7) 0.4427(14) 0.2063(9) 0.049(4) Uani 1 1 d .
C3 C 0.3914(8) 0.5380(16) 0.3623(9) 0.056(4) Uani 1 1 d .
H3 H 0.3897 0.4664 0.3828 0.067 Uiso 1 1 calc R
C4 C 0.3737(9) 0.6361(17) 0.4043(10) 0.062(5) Uani 1 1 d .
C5 C 0.3860(10) 0.7456(17) 0.3870(12) 0.068(5) Uani 1 1 d .
H5 H 0.4053 0.7591 0.3455 0.082 Uiso 1 1 calc R
C6 C 0.3716(10) 0.8375(19) 0.4277(11) 0.072(5) Uani 1 1 d .
H6 H 0.3799 0.9115 0.4140 0.087 Uiso 1 1 calc R
C7 C 0.3449(10) 0.816(2) 0.4879(12) 0.077(6) Uani 1 1 d .
H7 H 0.3366 0.8762 0.5173 0.093 Uiso 1 1 calc R
C8 C 0.3294(10) 0.7087(19) 0.5081(12) 0.074(6) Uani 1 1 d .
H8 H 0.3098 0.6976 0.5496 0.088 Uiso 1 1 calc R
C9 C 0.3432(9) 0.6148(18) 0.4654(10) 0.066(5) Uani 1 1 d .
C10 C 0.2913(13) 0.480(3) 0.5366(14) 0.106(9) Uani 1 1 d .
H10A H 0.2811 0.4005 0.5353 0.159 Uiso 1 1 calc R
H10B H 0.2547 0.5242 0.5321 0.159 Uiso 1 1 calc R
H10C H 0.3127 0.4973 0.5804 0.159 Uiso 1 1 calc R
C11 C 0.4942(11) 0.161(2) 0.4584(12) 0.087(7) Uani 1 1 d .
H11A H 0.5319 0.1465 0.4369 0.130 Uiso 1 1 calc R
H11B H 0.4866 0.1012 0.4912 0.130 Uiso 1 1 calc R
H11C H 0.4966 0.2323 0.4827 0.130 Uiso 1 1 calc R
C12 C 0.4430(8) 0.1648(17) 0.4026(10) 0.060(5) Uani 1 1 d .
C13 C 0.4434(9) 0.0948(16) 0.3431(10) 0.062(5) Uani 1 1 d .
H13 H 0.4750 0.0429 0.3394 0.074 Uiso 1 1 calc R
C14 C 0.3995(9) 0.1001(17) 0.2908(11) 0.066(5) Uani 1 1 d .
H14 H 0.4018 0.0533 0.2517 0.079 Uiso 1 1 calc R
C15 C 0.3490(9) 0.1784(17) 0.2955(10) 0.065(5) Uani 1 1 d .
C16 C 0.3501(9) 0.2470(16) 0.3550(10) 0.061(5) Uani 1 1 d .
H16 H 0.3191 0.3000 0.3592 0.073 Uiso 1 1 calc R
C17 C 0.3949(9) 0.2404(16) 0.4079(10) 0.058(4) Uani 1 1 d .
H17 H 0.3929 0.2865 0.4473 0.070 Uiso 1 1 calc R
C18 C 0.3020(10) 0.1742(19) 0.2344(12) 0.073(5) Uani 1 1 d .
H18 H 0.3214 0.1371 0.1953 0.088 Uiso 1 1 calc R
C19 C 0.2510(13) 0.095(3) 0.2567(16) 0.112(9) Uani 1 1 d .
H19A H 0.2130 0.1355 0.2537 0.168 Uiso 1 1 calc R
H19B H 0.2595 0.0705 0.3041 0.168 Uiso 1 1 calc R
H19C H 0.2485 0.0304 0.2261 0.168 Uiso 1 1 calc R
C20 C 0.2821(13) 0.281(2) 0.2106(15) 0.102(8) Uani 1 1 d .
H20A H 0.2833 0.3337 0.2492 0.154 Uiso 1 1 calc R
H20B H 0.2411 0.2753 0.1910 0.154 Uiso 1 1 calc R
H20C H 0.3081 0.3079 0.1752 0.154 Uiso 1 1 calc R

loop_
_atom_site_aniso_label
_atom_site_aniso_U_11
_atom_site_aniso_U_22
_atom_site_aniso_U_33
_atom_site_aniso_U_23
_atom_site_aniso_U_13
_atom_site_aniso_U_12
Ru1 0.0415(7) 0.0402(8) 0.0405(8) 0.0004(5) 0.0053(5) -0.0009(5)
S 0.050(2) 0.055(2) 0.036(2) -0.0042(16) -0.0017(16) 0.0073(18)
P1 0.139(7) 0.075(4) 0.101(6) 0.017(4) 0.034(5) 0.006(5)
F1 0.22(3) 0.18(3) 0.23(3) 0.04(2) 0.02(2) 0.02(2)
F2 0.19(2) 0.20(3) 0.17(2) -0.011(18) 0.026(17) 0.02(2)
F3 0.20(3) 0.20(3) 0.22(3) 0.00(2) 0.04(2) -0.03(2)
F4 0.21(3) 0.18(2) 0.20(2) 0.009(19) 0.038(19) 0.05(2)
F5 0.19(2) 0.20(3) 0.153(19) 0.015(17) 0.034(16) -0.015(19)
F6 0.18(2) 0.20(3) 0.19(2) 0.011(18) 0.048(17) -0.02(2)
O1 0.068(9) 0.071(9) 0.078(9) 0.003(7) 0.015(7) 0.009(7)
N1 0.059(9) 0.055(9) 0.057(9) 0.004(7) 0.001(7) 0.006(7)
N2 0.049(8) 0.048(8) 0.052(8) -0.003(6) 0.003(6) 0.003(6)
N3 0.052(8) 0.050(8) 0.056(9) 0.000(6) 0.002(6) 0.006(6)
C1 0.068(12) 0.080(14) 0.058(11) 0.013(10) 0.002(9) -0.003(10)
C2 0.047(9) 0.047(9) 0.053(9) 0.000(7) -0.001(7) 0.001(7)
C3 0.053(10) 0.053(10) 0.061(11) -0.001(8) 0.005(8) 0.009(8)
C4 0.057(11) 0.059(12) 0.070(12) -0.003(9) 0.003(9) 0.012(9)
C5 0.064(12) 0.063(13) 0.077(14) -0.006(10) 0.005(10) 0.007(10)
C6 0.070(13) 0.064(13) 0.083(14) -0.005(10) 0.001(11) 0.013(10)
C7 0.073(14) 0.073(15) 0.086(15) -0.014(11) 0.001(11) 0.021(11)
C8 0.069(13) 0.072(14) 0.080(14) -0.006(11) 0.010(10) 0.017(11)
C9 0.061(11) 0.064(12) 0.072(12) -0.004(9) 0.003(9) 0.014(9)
C10 0.098(19) 0.11(2) 0.11(2) 0.011(16) 0.040(16) 0.009(16)
C11 0.083(15) 0.098(18) 0.077(14) 0.027(13) -0.001(11) 0.001(13)
C12 0.058(11) 0.062(11) 0.062(11) 0.013(9) 0.013(8) -0.009(9)
C13 0.062(11) 0.057(11) 0.068(12) 0.009(9) 0.012(9) -0.004(9)
C14 0.068(12) 0.060(12) 0.070(12) 0.000(9) 0.011(9) -0.009(10)
C15 0.061(11) 0.065(12) 0.068(12) 0.006(9) 0.005(9) -0.011(10)
C16 0.055(11) 0.058(11) 0.070(12) 0.007(9) 0.012(9) -0.002(8)
C17 0.058(11) 0.058(11) 0.060(11) 0.005(8) 0.014(8) -0.005(8)
C18 0.068(13) 0.070(14) 0.081(14) 0.000(11) 0.000(10) -0.008(11)
C19 0.098(19) 0.11(2) 0.13(2) 0.012(17) -0.010(16) -0.034(17)
C20 0.10(2) 0.10(2) 0.11(2) 0.008(15) -0.021(15) -0.008(16)

loop_
_atom_type_symbol
_atom_type_description
_atom_type_scat_dispersion_real
_atom_type_scat_dispersion_imag
_atom_type_scat_source
C C 0.0033 0.0016 'International Tables Vol C Tables 4.2.6.8 and 6.1.1.4'
H H 0.0000 0.0000 'International Tables Vol C Tables 4.2.6.8 and 6.1.1.4'
F F 0.0171 0.0103 'International Tables Vol C Tables 4.2.6.8 and 6.1.1.4'
N N 0.0061 0.0033 'International Tables Vol C Tables 4.2.6.8 and 6.1.1.4'
O O 0.0106 0.0060 'International Tables Vol C Tables 4.2.6.8 and 6.1.1.4'
P P 0.1023 0.0942 'International Tables Vol C Tables 4.2.6.8 and 6.1.1.4'
Ru Ru -1.2594 0.8363 'International Tables Vol C Tables 4.2.6.8 and 6.1.1.4'
S S 0.1246 0.1234 'International Tables Vol C Tables 4.2.6.8 and 6.1.1.4'

loop_
_geom_angle_atom_site_label_1
_geom_angle_atom_site_label_2
_geom_angle_atom_site_label_3
_geom_angle
_geom_angle_site_symmetry_3
N2 Ru1 C14 143.7(7) .
N2 Ru1 C16 99.3(6) .
C14 Ru1 C16 67.3(7) .
N2 Ru1 C15 111.0(7) .
C14 Ru1 C15 38.8(7) .
C16 Ru1 C15 37.1(7) .
N2 Ru1 C13 176.8(6) .
C14 Ru1 C13 36.1(7) .
C16 Ru1 C13 77.7(7) .
C15 Ru1 C13 67.2(7) .
N2 Ru1 C17 111.5(6) .
C14 Ru1 C17 78.4(7) .
C16 Ru1 C17 36.3(7) .
C15 Ru1 C17 66.6(7) .
C13 Ru1 C17 65.5(7) .
N2 Ru1 C12 140.9(6) .
C14 Ru1 C12 66.4(7) .
C16 Ru1 C12 65.7(7) .
C15 Ru1 C12 79.4(7) .
C13 Ru1 C12 36.8(7) .
C17 Ru1 C12 36.2(7) .
N2 Ru1 S 66.5(4) .
C14 Ru1 S 95.4(5) .
C16 Ru1 S 129.8(5) .
C15 Ru1 S 100.7(5) .
C13 Ru1 S 116.3(5) .
C17 Ru1 S 166.0(5) .
C12 Ru1 S 151.1(5) .
N2 Ru1 S 89.6(4) 2_655
C14 Ru1 S 120.0(6) 2_655
C16 Ru1 S 148.4(5) 2_655
C15 Ru1 S 158.6(6) 2_655
C13 Ru1 S 92.5(5) 2_655
C17 Ru1 S 112.3(5) 2_655
C12 Ru1 S 88.3(5) 2_655
S Ru1 S 81.64(14) 2_655
C2 S Ru1 81.3(6) .
C2 S Ru1 108.1(6) 2_655
Ru1 S Ru1 96.01(14) 2_655
F1 P1 F3 88.2(19) .
F1 P1 F4 179(2) .
F3 P1 F4 91.7(18) .
F1 P1 F2 88.6(17) .
F3 P1 F2 97.8(16) .
F4 P1 F2 90.7(15) .
F1 P1 F6 91.3(19) .
F3 P1 F6 178.6(17) .
F4 P1 F6 88.9(16) .
F2 P1 F6 83.4(14) .
F1 P1 F5 94.8(17) .
F3 P1 F5 89.4(15) .
F4 P1 F5 86.0(15) .
F2 P1 F5 172.1(16) .
F6 P1 F5 89.4(14) .
C9 O1 C10 119.8(18) .
C2 N1 C1 124.5(16) .
C2 N1 H1 117.8 .
C1 N1 H1 117.8 .
C2 N2 N3 116.7(13) .
C2 N2 Ru1 105.4(10) .
N3 N2 Ru1 137.9(10) .
C3 N3 N2 114.7(14) .
N1 C1 H1A 109.5 .
N1 C1 H1B 109.5 .
H1A C1 H1B 109.5 .
N1 C1 H1C 109.5 .
H1A C1 H1C 109.5 .
H1B C1 H1C 109.5 .
N2 C2 N1 127.7(16) .
N2 C2 S 106.7(12) .
N1 C2 S 125.5(13) .
N3 C3 C4 124.5(17) .
N3 C3 H3 117.7 .
C4 C3 H3 117.7 .
C5 C4 C9 118.9(18) .
C5 C4 C3 123.3(18) .
C9 C4 C3 117.8(18) .
C4 C5 C6 123(2) .
C4 C5 H5 118.3 .
C6 C5 H5 118.3 .
C7 C6 C5 117(2) .
C7 C6 H6 121.5 .
C5 C6 H6 121.5 .
C6 C7 C8 123(2) .
C6 C7 H7 118.5 .
C8 C7 H7 118.5 .
C7 C8 C9 120(2) .
C7 C8 H8 120.2 .
C9 C8 H8 120.2 .
O1 C9 C4 117.2(17) .
O1 C9 C8 125.0(19) .
C4 C9 C8 118(2) .
O1 C10 H10A 109.5 .
O1 C10 H10B 109.5 .
H10A C10 H10B 109.5 .
O1 C10 H10C 109.5 .
H10A C10 H10C 109.5 .
H10B C10 H10C 109.5 .
C12 C11 H11A 109.5 .
C12 C11 H11B 109.5 .
H11A C11 H11B 109.5 .
C12 C11 H11C 109.5 .
H11A C11 H11C 109.5 .
H11B C11 H11C 109.5 .
C17 C12 C13 118.1(18) .
C17 C12 C11 120.8(19) .
C13 C12 C11 121.1(19) .
C17 C12 Ru1 71.6(11) .
C13 C12 Ru1 69.8(10) .
C11 C12 Ru1 128.5(14) .
C14 C13 C12 122.3(19) .
C14 C13 Ru1 70.9(11) .
C12 C13 Ru1 73.3(11) .
C14 C13 H13 118.8 .
C12 C13 H13 118.8 .
Ru1 C13 H13 129.6 .
C13 C14 C15 120.3(19) .
C13 C14 Ru1 73.0(12) .
C15 C14 Ru1 71.6(11) .
C13 C14 H14 119.9 .
C15 C14 H14 119.9 .
Ru1 C14 H14 127.6 .
C16 C15 C14 115.9(18) .
C16 C15 C18 129(2) .
C14 C15 C18 115.2(18) .
C16 C15 Ru1 70.7(11) .
C14 C15 Ru1 69.6(11) .
C18 C15 Ru1 129.2(14) .
C17 C16 C15 123.2(19) .
C17 C16 Ru1 74.1(12) .
C15 C16 Ru1 72.2(11) .
C17 C16 H16 118.4 .
C15 C16 H16 118.4 .
Ru1 C16 H16 127.5 .
C16 C17 C12 120.2(19) .
C16 C17 Ru1 69.6(11) .
C12 C17 Ru1 72.2(10) .
C16 C17 H17 119.9 .
C12 C17 H17 119.9 .
Ru1 C17 H17 131.0 .
C20 C18 C15 114(2) .
C20 C18 C19 114(2) .
C15 C18 C19 106.6(19) .
C20 C18 H18 107.1 .
C15 C18 H18 107.1 .
C19 C18 H18 107.1 .
C18 C19 H19A 109.5 .
C18 C19 H19B 109.5 .
H19A C19 H19B 109.5 .
C18 C19 H19C 109.5 .
H19A C19 H19C 109.5 .
H19B C19 H19C 109.5 .
C18 C20 H20A 109.5 .
C18 C20 H20B 109.5 .
H20A C20 H20B 109.5 .
C18 C20 H20C 109.5 .
H20A C20 H20C 109.5 .
H20B C20 H20C 109.5 .

loop_
_geom_bond_atom_site_label_1
_geom_bond_atom_site_label_2
_geom_bond_distance
_geom_bond_site_symmetry_2
Ru1 N2 2.115(14) .
Ru1 C14 2.17(2) .
Ru1 C16 2.176(19) .
Ru1 C15 2.196(19) .
Ru1 C13 2.196(19) .
Ru1 C17 2.234(18) .
Ru1 C12 2.241(18) .
Ru1 S 2.404(4) .
Ru1 S 2.434(4) 2_655
S C2 1.776(17) .
S Ru1 2.434(4) 2_655
P1 F1 1.40(3) .
P1 F3 1.51(3) .
P1 F4 1.52(3) .
P1 F2 1.53(3) .
P1 F6 1.54(3) .
P1 F5 1.57(2) .
O1 C9 1.34(2) .
O1 C10 1.45(3) .
N1 C2 1.33(2) .
N1 C1 1.45(2) .
N1 H1 0.8600 .
N2 C2 1.31(2) .
N2 N3 1.383(19) .
N3 C3 1.26(2) .
C1 H1A 0.9600 .
C1 H1B 0.9600 .
C1 H1C 0.9600 .
C3 C4 1.47(3) .
C3 H3 0.9300 .
C4 C5 1.36(3) .
C4 C9 1.40(3) .
C5 C6 1.38(3) .
C5 H5 0.9300 .
C6 C7 1.34(3) .
C6 H6 0.9300 .
C7 C8 1.36(3) .
C7 H7 0.9300 .
C8 C9 1.41(3) .
C8 H8 0.9300 .
C10 H10A 0.9600 .
C10 H10B 0.9600 .
C10 H10C 0.9600 .
C11 C12 1.51(3) .
C11 H11A 0.9600 .
C11 H11B 0.9600 .
C11 H11C 0.9600 .
C12 C17 1.39(3) .
C12 C13 1.40(3) .
C13 C14 1.35(3) .
C13 H13 0.9300 .
C14 C15 1.45(3) .
C14 H14 0.9300 .
C15 C16 1.39(3) .
C15 C18 1.52(3) .
C16 C17 1.37(3) .
C16 H16 0.9300 .
C17 H17 0.9300 .
C18 C20 1.40(3) .
C18 C19 1.53(3) .
C18 H18 0.9800 .
C19 H19A 0.9600 .
C19 H19B 0.9600 .
C19 H19C 0.9600 .
C20 H20A 0.9600 .
C20 H20B 0.9600 .
C20 H20C 0.9600 .

loop_
_geom_torsion_atom_site_label_1
_geom_torsion_atom_site_label_2
_geom_torsion_atom_site_label_3
_geom_torsion_atom_site_label_4
_geom_torsion
_geom_torsion_site_symmetry_1
_geom_torsion_site_symmetry_4
N2 Ru1 S C2 1.9(7) . .
C14 Ru1 S C2 149.2(8) . .
C16 Ru1 S C2 84.3(9) . .
C15 Ru1 S C2 110.3(8) . .
C13 Ru1 S C2 -179.9(8) . .
C17 Ru1 S C2 86(2) . .
C12 Ru1 S C2 -162.2(11) . .
S Ru1 S C2 -91.2(5) 2_655 .
N2 Ru1 S Ru1 109.4(4) . 2_655
C14 Ru1 S Ru1 -103.3(6) . 2_655
C16 Ru1 S Ru1 -168.2(7) . 2_655
C15 Ru1 S Ru1 -142.2(6) . 2_655
C13 Ru1 S Ru1 -72.4(6) . 2_655
C17 Ru1 S Ru1 -166(2) . 2_655
C12 Ru1 S Ru1 -54.7(10) . 2_655
S Ru1 S Ru1 16.3(2) 2_655 2_655
C14 Ru1 N2 C2 -68.0(15) . .
C16 Ru1 N2 C2 -132.2(11) . .
C15 Ru1 N2 C2 -95.5(12) . .
C13 Ru1 N2 C2 -152(11) . .
C17 Ru1 N2 C2 -167.8(11) . .
C12 Ru1 N2 C2 165.2(11) . .
S Ru1 N2 C2 -2.7(9) . .
S Ru1 N2 C2 78.4(10) 2_655 .
C14 Ru1 N2 N3 113.9(17) . .
C16 Ru1 N2 N3 49.8(17) . .
C15 Ru1 N2 N3 86.4(17) . .
C13 Ru1 N2 N3 30(12) . .
C17 Ru1 N2 N3 14.2(18) . .
C12 Ru1 N2 N3 -13(2) . .
S Ru1 N2 N3 179.2(17) . .
S Ru1 N2 N3 -99.7(16) 2_655 .
C2 N2 N3 C3 175.4(15) . .
Ru1 N2 N3 C3 -7(2) . .
N3 N2 C2 N1 -1(2) . .
Ru1 N2 C2 N1 -179.7(15) . .
N3 N2 C2 S -177.9(11) . .
Ru1 N2 C2 S 3.5(12) . .
C1 N1 C2 N2 -179.7(17) . .
C1 N1 C2 S -4(2) . .
Ru1 S C2 N2 -3.0(10) . .
Ru1 S C2 N2 -96.5(11) 2_655 .
Ru1 S C2 N1 -179.9(15) . .
Ru1 S C2 N1 86.6(15) 2_655 .
N2 N3 C3 C4 178.4(16) . .
N3 C3 C4 C5 -14(3) . .
N3 C3 C4 C9 166.6(18) . .
C9 C4 C5 C6 2(3) . .
C3 C4 C5 C6 -177.4(19) . .
C4 C5 C6 C7 1(3) . .
C5 C6 C7 C8 -3(3) . .
C6 C7 C8 C9 2(3) . .
C10 O1 C9 C4 -172(2) . .
C10 O1 C9 C8 8(3) . .
C5 C4 C9 O1 177.3(18) . .
C3 C4 C9 O1 -3(3) . .
C5 C4 C9 C8 -3(3) . .
C3 C4 C9 C8 176.2(18) . .
C7 C8 C9 O1 -179.1(19) . .
C7 C8 C9 C4 1(3) . .
N2 Ru1 C12 C17 45.8(16) . .
C14 Ru1 C12 C17 -103.0(13) . .
C16 Ru1 C12 C17 -28.3(11) . .
C15 Ru1 C12 C17 -64.6(12) . .
C13 Ru1 C12 C17 -130.6(17) . .
S Ru1 C12 C17 -157.7(9) . .
S Ru1 C12 C17 133.1(11) 2_655 .
N2 Ru1 C12 C13 176.4(10) . .
C14 Ru1 C12 C13 27.5(11) . .
C16 Ru1 C12 C13 102.3(12) . .
C15 Ru1 C12 C13 66.0(12) . .
C17 Ru1 C12 C13 130.6(17) . .
S Ru1 C12 C13 -27.1(17) . .
S Ru1 C12 C13 -96.4(10) 2_655 .
N2 Ru1 C12 C11 -69(2) . .
C14 Ru1 C12 C11 142(2) . .
C16 Ru1 C12 C11 -143(2) . .
C15 Ru1 C12 C11 -180(2) . .
C13 Ru1 C12 C11 114(2) . .
C17 Ru1 C12 C11 -115(2) . .
S Ru1 C12 C11 87(2) . .
S Ru1 C12 C11 17.9(19) 2_655 .
C17 C12 C13 C14 1(3) . .
C11 C12 C13 C14 -177.1(19) . .
Ru1 C12 C13 C14 -53.5(16) . .
C17 C12 C13 Ru1 54.8(15) . .
C11 C12 C13 Ru1 -123.6(17) . .
N2 Ru1 C13 C14 88(12) . .
C16 Ru1 C13 C14 68.3(13) . .
C15 Ru1 C13 C14 30.8(12) . .
C17 Ru1 C13 C14 104.5(13) . .
C12 Ru1 C13 C14 134.0(17) . .
S Ru1 C13 C14 -60.2(13) . .
S Ru1 C13 C14 -142.1(11) 2_655 .
N2 Ru1 C13 C12 -46(12) . .
C14 Ru1 C13 C12 -134.0(17) . .
C16 Ru1 C13 C12 -65.7(11) . .
C15 Ru1 C13 C12 -103.2(12) . .
C17 Ru1 C13 C12 -29.5(11) . .
S Ru1 C13 C12 165.8(9) . .
S Ru1 C13 C12 83.9(10) 2_655 .
C12 C13 C14 C15 -1(3) . .
Ru1 C13 C14 C15 -55.9(16) . .
C12 C13 C14 Ru1 54.6(16) . .
N2 Ru1 C14 C13 -174.6(10) . .
C16 Ru1 C14 C13 -100.4(13) . .
C15 Ru1 C14 C13 -131.1(17) . .
C17 Ru1 C14 C13 -64.1(12) . .
C12 Ru1 C14 C13 -28.1(11) . .
S Ru1 C14 C13 128.6(11) . .
S Ru1 C14 C13 45.1(13) 2_655 .
N2 Ru1 C14 C15 -43.5(16) . .
C16 Ru1 C14 C15 30.7(11) . .
C13 Ru1 C14 C15 131.1(17) . .
C17 Ru1 C14 C15 67.0(11) . .
C12 Ru1 C14 C15 103.0(12) . .
S Ru1 C14 C15 -100.3(10) . .
S Ru1 C14 C15 176.2(9) 2_655 .
C13 C14 C15 C16 2(3) . .
Ru1 C14 C15 C16 -55.0(15) . .
C13 C14 C15 C18 -178.6(18) . .
Ru1 C14 C15 C18 124.8(16) . .
C13 C14 C15 Ru1 56.6(16) . .
N2 Ru1 C15 C16 -77.3(12) . .
C14 Ru1 C15 C16 128.6(17) . .
C13 Ru1 C15 C16 99.8(13) . .
C17 Ru1 C15 C16 27.9(11) . .
C12 Ru1 C15 C16 63.4(12) . .
S Ru1 C15 C16 -146.0(11) . .
S Ru1 C15 C16 119.6(15) 2_655 .
N2 Ru1 C15 C14 154.1(10) . .
C16 Ru1 C15 C14 -128.6(17) . .
C13 Ru1 C15 C14 -28.8(11) . .
C17 Ru1 C15 C14 -100.8(12) . .
C12 Ru1 C15 C14 -65.2(12) . .
S Ru1 C15 C14 85.4(11) . .
S Ru1 C15 C14 -9(2) 2_655 .
N2 Ru1 C15 C18 48(2) . .
C14 Ru1 C15 C18 -106(2) . .
C16 Ru1 C15 C18 125(3) . .
C13 Ru1 C15 C18 -135(2) . .
C17 Ru1 C15 C18 153(2) . .
C12 Ru1 C15 C18 -172(2) . .
S Ru1 C15 C18 -21(2) . .
S Ru1 C15 C18 -115.4(19) 2_655 .
C14 C15 C16 C17 -2(3) . .
C18 C15 C16 C17 178.2(19) . .
Ru1 C15 C16 C17 -56.4(17) . .
C14 C15 C16 Ru1 54.5(15) . .
C18 C15 C16 Ru1 -125(2) . .
N2 Ru1 C16 C17 -113.8(11) . .
C14 Ru1 C16 C17 101.5(13) . .
C15 Ru1 C16 C17 133.5(18) . .
C13 Ru1 C16 C17 65.1(12) . .
C12 Ru1 C16 C17 28.2(11) . .
S Ru1 C16 C17 179.2(9) . .
S Ru1 C16 C17 -9.2(17) 2_655 .
N2 Ru1 C16 C15 112.7(12) . .
C14 Ru1 C16 C15 -32.0(12) . .
C13 Ru1 C16 C15 -68.4(12) . .
C17 Ru1 C16 C15 -133.5(18) . .
C12 Ru1 C16 C15 -105.3(13) . .
S Ru1 C16 C15 45.6(14) . .
S Ru1 C16 C15 -142.8(10) 2_655 .
C15 C16 C17 C12 2(3) . .
Ru1 C16 C17 C12 -53.6(16) . .
C15 C16 C17 Ru1 55.6(17) . .
C13 C12 C17 C16 -2(3) . .
C11 C12 C17 C16 176.8(18) . .
Ru1 C12 C17 C16 52.3(16) . .
C13 C12 C17 Ru1 -53.9(14) . .
C11 C12 C17 Ru1 124.4(18) . .
N2 Ru1 C17 C16 76.0(12) . .
C14 Ru1 C17 C16 -67.4(12) . .
C15 Ru1 C17 C16 -28.5(12) . .
C13 Ru1 C17 C16 -103.0(13) . .
C12 Ru1 C17 C16 -133.1(17) . .
S Ru1 C17 C16 -3(3) . .
S Ru1 C17 C16 174.8(10) 2_655 .
N2 Ru1 C17 C12 -150.9(11) . .
C14 Ru1 C17 C12 65.7(12) . .
C16 Ru1 C17 C12 133.1(17) . .
C15 Ru1 C17 C12 104.6(13) . .
C13 Ru1 C17 C12 30.1(11) . .
S Ru1 C17 C12 130.4(19) . .
S Ru1 C17 C12 -52.1(12) 2_655 .
C16 C15 C18 C20 43(3) . .
C14 C15 C18 C20 -137(2) . .
Ru1 C15 C18 C20 -54(3) . .
C16 C15 C18 C19 -85(3) . .
C14 C15 C18 C19 96(2) . .
Ru1 C15 C18 C19 179.2(18) . .
